data_4506773
loop_
_publ_author_name
'Ahmad, Musheer'
'Das, Raja'
'Lama, Prem'
'Poddar, Pankaj'
'Bharadwaj, Parimal K.'

_publ_section_title
;
 Synthesis, Characterization, and Magnetic Studies of Coordination
 Polymers with Co(II) and Mn(II) Ions
;
_journal_issue 9
_journal_name_full 'Crystal Growth &amp; Design'
_journal_page_first 4624
_journal_paper_doi 10.1021/cg300829c
_journal_volume 12
_journal_year 2012
_chemical_formula_moiety 'C21 H16 Co N2 O8'
_chemical_formula_sum 'C21 H16 Co N2 O8'
_chemical_formula_weight 483.29
_chemical_name_systematic
;
 ?
;
_space_group_IT_number 2
_symmetry_cell_setting triclinic
_symmetry_space_group_name_Hall '-P 1'
_symmetry_space_group_name_H-M 'P -1'
_atom_sites_solution_hydrogens geom
_atom_sites_solution_primary direct
_atom_sites_solution_secondary difmap
_audit_creation_method SHELXL-97
_cell_angle_alpha 90.119(3)
_cell_angle_beta 90.245(6)
_cell_angle_gamma 104.146(5)
_cell_formula_units_Z 2
_cell_length_a 7.341(4)
_cell_length_b 9.823(6)
_cell_length_c 13.683(5)
_cell_measurement_reflns_used 999
_cell_measurement_temperature 100(2)
_cell_measurement_theta_max 26.00
_cell_measurement_theta_min 2.14
_cell_volume 956.8(9)
_computing_cell_refinement 'SAINT 6.45 ( Bruker, 2003)'
_computing_data_collection 'SMART 5.628 (Bruker, 2003)'
_computing_data_reduction 'SAINT 6.45 ( Bruker, 2003)'
_computing_structure_refinement 'SHELXL-97 (Sheldrick, 1997)'
_computing_structure_solution SIR-97
_diffrn_ambient_temperature 100(2)
_diffrn_measured_fraction_theta_full 0.970
_diffrn_measured_fraction_theta_max 0.970
_diffrn_measurement_device_type 'BRUKER SMART APEX'
_diffrn_measurement_method /w-scans
_diffrn_radiation_monochromator graphite
_diffrn_radiation_source 'fine-focus sealed tube'
_diffrn_radiation_type MoK\a
_diffrn_radiation_wavelength 0.71073
_diffrn_reflns_av_R_equivalents 0.0281
_diffrn_reflns_av_sigmaI/netI 0.0693
_diffrn_reflns_limit_h_max 8
_diffrn_reflns_limit_h_min -9
_diffrn_reflns_limit_k_max 10
_diffrn_reflns_limit_k_min -12
_diffrn_reflns_limit_l_max 15
_diffrn_reflns_limit_l_min -16
_diffrn_reflns_number 5263
_diffrn_reflns_theta_full 26.00
_diffrn_reflns_theta_max 26.00
_diffrn_reflns_theta_min 2.14
_exptl_absorpt_coefficient_mu 0.953
_exptl_absorpt_correction_T_max 0.9107
_exptl_absorpt_correction_T_min 0.8322
_exptl_absorpt_correction_type empirical
_exptl_absorpt_process_details SADABS
_exptl_crystal_colour pink
_exptl_crystal_density_diffrn 1.678
_exptl_crystal_density_method 'not measured'
_exptl_crystal_description block
_exptl_crystal_F_000 494
_exptl_crystal_size_max 0.20
_exptl_crystal_size_mid 0.14
_exptl_crystal_size_min 0.10
_refine_diff_density_max 1.161
_refine_diff_density_min -0.698
_refine_diff_density_rms 0.148
_refine_ls_extinction_method none
_refine_ls_goodness_of_fit_ref 1.031
_refine_ls_hydrogen_treatment constr
_refine_ls_matrix_type full
_refine_ls_number_parameters 265
_refine_ls_number_reflns 3636
_refine_ls_number_restraints 13
_refine_ls_restrained_S_all 1.041
_refine_ls_R_factor_all 0.0990
_refine_ls_R_factor_gt 0.0784
_refine_ls_shift/su_max 0.001
_refine_ls_shift/su_mean 0.000
_refine_ls_structure_factor_coef Fsqd
_refine_ls_weighting_details 'calc w=1/[\s^2^(Fo^2^)+(0.1115P)^2^+4.4147P] where P=(Fo^2^+2Fc^2^)/3'
_refine_ls_weighting_scheme calc
_refine_ls_wR_factor_gt 0.1931
_refine_ls_wR_factor_ref 0.2135
_reflns_number_gt 2847
_reflns_number_total 3636
_reflns_threshold_expression >2sigma(I)
_cod_data_source_file cg300829c_si_002.cif
_cod_data_source_block Compound2
_cod_depositor_comments
;
The following automatic conversions were performed:

'_symmetry_cell_setting' value 'Triclinic' changed to 'triclinic'
according to /home/saulius/struct/CIF-dictionaries/cif_core.dic
dictionary named 'cif_core.dic' version 2.4.2 from 2011-04-26.

Automatic conversion script
Id: cif_fix_values 1891 2012-01-12 08:04:46Z andrius 
;
_cod_original_sg_symbol_H-M P-1
_cod_database_code 4506773

loop_
_symmetry_equiv_pos_as_xyz
'x, y, z'
'-x, -y, -z'

loop_
_atom_site_label
_atom_site_type_symbol
_atom_site_fract_x
_atom_site_fract_y
_atom_site_fract_z
_atom_site_U_iso_or_equiv
_atom_site_adp_type
_atom_site_occupancy
_atom_site_symmetry_multiplicity
_atom_site_calc_flag
_atom_site_refinement_flags
_atom_site_disorder_assembly
_atom_site_disorder_group
Co1 Co 0.21528(10) -0.01107(7) 0.02910(5) 0.0149(3) Uani 1 1 d . . .
O1 O 0.4316(5) 0.1568(4) 0.0643(3) 0.0173(8) Uani 1 1 d . . .
O2 O 0.6631(5) 0.1840(4) -0.0452(3) 0.0173(8) Uani 1 1 d . . .
O3 O 0.9885(6) 0.6956(4) -0.1139(3) 0.0235(9) Uani 1 1 d . . .
O4 O 0.9555(5) 0.8604(4) -0.0070(3) 0.0180(8) Uani 1 1 d . . .
O5 O 0.1075(9) 0.6545(6) 0.7117(4) 0.0483(15) Uani 1 1 d . . .
O6 O 0.3166(8) 0.8586(7) 0.7180(4) 0.0533(15) Uani 1 1 d . . .
O7 O 0.5537(7) 0.5964(5) 0.2591(3) 0.0363(12) Uani 1 1 d D . .
N1 N 0.1648(7) -0.0286(5) 0.1840(3) 0.0175(10) Uani 1 1 d . . .
N2 N 0.0073(8) -0.0548(6) 0.4805(4) 0.0308(13) Uani 1 1 d . . .
C1 C 0.5741(7) 0.2296(5) 0.0217(4) 0.0147(11) Uani 1 1 d . . .
C2 C 0.6371(8) 0.3798(6) 0.0530(4) 0.0166(11) Uani 1 1 d . A .
C3 C 0.7563(8) 0.4810(5) -0.0039(4) 0.0149(11) Uani 1 1 d . . .
H3 H 0.8045 0.4551 -0.0619 0.018 Uiso 1 1 calc R . .
C4 C 0.8033(7) 0.6207(6) 0.0260(4) 0.0156(11) Uani 1 1 d . A .
C5 C 0.9252(7) 0.7306(5) -0.0372(4) 0.0142(11) Uani 1 1 d . . .
C6 C 0.7339(8) 0.6591(6) 0.1144(4) 0.0176(11) Uani 1 1 d . . .
H6 H 0.7651 0.7525 0.1344 0.021 Uiso 1 1 calc R A .
C7 C 0.6198(8) 0.5589(6) 0.1716(4) 0.0193(12) Uani 1 1 d D A .
C8 C 0.5696(8) 0.4195(6) 0.1413(4) 0.0170(11) Uani 1 1 d . . .
H8 H 0.4908 0.3525 0.1798 0.020 Uiso 1 1 calc R A .
C9A C 0.4099(17) 0.5130(12) 0.3074(8) 0.051(3) Uiso 0.70 1 d PD A 1
H9A1 H 0.4402 0.4246 0.3223 0.061 Uiso 0.70 1 calc PR A 1
H9A2 H 0.2987 0.4934 0.2662 0.061 Uiso 0.70 1 calc PR A 1
C9B C 0.557(4) 0.720(3) 0.289(2) 0.049 Uiso 0.30 1 d P A 2
H9B1 H 0.4977 0.7650 0.2389 0.059 Uiso 0.30 1 calc PR A 2
H9B2 H 0.6875 0.7721 0.2929 0.059 Uiso 0.30 1 calc PR A 2
C10A C 0.3699(17) 0.5807(13) 0.4004(9) 0.065(4) Uiso 0.80 1 d PD A 1
C10B C 0.4741(16) 0.7351(14) 0.3761(8) 0.060 Uiso 0.20 1 d P A 2
C11A C 0.2129(18) 0.5091(14) 0.4500(9) 0.048(3) Uiso 0.60 1 d PD A 1
H11A H 0.1352 0.4285 0.4229 0.057 Uiso 0.60 1 calc PR A 1
C11B C 0.371(2) 0.6122(17) 0.4399(12) 0.024(3) Uiso 0.40 1 d P A 2
H11B H 0.3568 0.5214 0.4162 0.028 Uiso 0.40 1 calc PR A 2
C12A C 0.1713(19) 0.5573(13) 0.5400(9) 0.049(3) Uiso 0.60 1 d PD A 1
H12A H 0.0715 0.5049 0.5760 0.059 Uiso 0.60 1 calc PR A 1
C12B C 0.2975(17) 0.6290(15) 0.5295(8) 0.017(3) Uiso 0.40 1 d P A 2
H12B H 0.2206 0.5522 0.5606 0.020 Uiso 0.40 1 calc PR A 2
C13A C 0.2833(16) 0.6905(12) 0.5788(8) 0.054(3) Uiso 0.75 1 d PD A 1
C13B C 0.3393(17) 0.7670(14) 0.5770(7) 0.048 Uiso 0.25 1 d P A 2
C14A C 0.4333(17) 0.7520(13) 0.5264(8) 0.042(3) Uiso 0.60 1 d PD A 1
H14A H 0.5181 0.8276 0.5552 0.050 Uiso 0.60 1 calc PR A 1
C14B C 0.4420(17) 0.8720(14) 0.5285(7) 0.012(3) Uiso 0.40 1 d P A 2
H14B H 0.4682 0.9608 0.5569 0.014 Uiso 0.40 1 calc PR A 2
C15A C 0.4779(17) 0.7118(12) 0.4268(8) 0.051(3) Uiso 0.70 1 d PD A 1
H15A H 0.5677 0.7678 0.3867 0.061 Uiso 0.70 1 calc PR A 1
C15B C 0.5144(17) 0.8574(15) 0.4360(7) 0.047 Uiso 0.30 1 d P A 2
H15B H 0.5980 0.9361 0.4108 0.057 Uiso 0.30 1 calc PR A 2
C16 C 0.2458(13) 0.7534(12) 0.6745(5) 0.052(2) Uani 1 1 d D . .
C17 C 0.1726(8) 0.0901(6) 0.2359(4) 0.0218(12) Uani 1 1 d . . .
H17 H 0.2118 0.1763 0.2047 0.026 Uiso 1 1 calc R . .
C18 C 0.1238(9) 0.0882(6) 0.3347(4) 0.0238(13) Uani 1 1 d . . .
H18 H 0.1296 0.1715 0.3683 0.029 Uiso 1 1 calc R . .
C19 C 0.0670(9) -0.0392(7) 0.3812(4) 0.0246(13) Uani 1 1 d . . .
C20 C 0.0626(10) -0.1617(7) 0.3288(5) 0.0323(15) Uani 1 1 d . . .
H20 H 0.0255 -0.2491 0.3585 0.039 Uiso 1 1 calc R . .
C21 C 0.1150(9) -0.1503(6) 0.2313(4) 0.0236(13) Uani 1 1 d . . .
H21 H 0.1153 -0.2322 0.1971 0.028 Uiso 1 1 calc R . .
O1W O 0.3025(6) 0.0164(4) -0.1179(3) 0.0217(9) Uani 1 1 d D . .
H1W1 H 0.4187 0.0472 -0.1085 0.04(2) Uiso 1 1 d D . .
H2W1 H 0.2848 -0.0293 -0.1711 0.082 Uiso 1 1 d D . .
H5 H 0.0616 0.6646 0.7711 0.09(4) Uiso 1 1 d . . .

loop_
_atom_site_aniso_label
_atom_site_aniso_U_11
_atom_site_aniso_U_22
_atom_site_aniso_U_33
_atom_site_aniso_U_23
_atom_site_aniso_U_13
_atom_site_aniso_U_12
Co1 0.0182(4) 0.0120(4) 0.0142(4) -0.0020(3) 0.0027(3) 0.0032(3)
O1 0.019(2) 0.0141(19) 0.0175(19) -0.0023(15) 0.0025(15) 0.0008(16)
O2 0.024(2) 0.0124(19) 0.0159(19) 0.0000(14) 0.0035(16) 0.0058(16)
O3 0.031(2) 0.017(2) 0.023(2) 0.0003(16) 0.0073(18) 0.0067(17)
O4 0.017(2) 0.0134(19) 0.023(2) -0.0004(15) 0.0014(16) 0.0023(15)
O5 0.077(4) 0.050(3) 0.027(3) -0.015(2) -0.004(3) 0.032(3)
O6 0.050(3) 0.079(4) 0.025(3) -0.001(3) 0.012(2) 0.003(3)
O7 0.045(3) 0.040(3) 0.025(2) -0.015(2) 0.011(2) 0.012(2)
N1 0.019(2) 0.017(2) 0.017(2) -0.0008(18) -0.0011(18) 0.0055(19)
N2 0.047(4) 0.025(3) 0.022(3) 0.000(2) 0.012(2) 0.010(3)
C1 0.016(3) 0.013(3) 0.015(3) 0.003(2) -0.002(2) 0.003(2)
C2 0.023(3) 0.016(3) 0.013(3) 0.000(2) 0.003(2) 0.008(2)
C3 0.019(3) 0.014(3) 0.013(2) -0.003(2) -0.001(2) 0.008(2)
C4 0.012(3) 0.015(3) 0.021(3) 0.000(2) -0.002(2) 0.004(2)
C5 0.013(3) 0.014(3) 0.017(3) 0.001(2) 0.001(2) 0.004(2)
C6 0.022(3) 0.013(3) 0.018(3) -0.006(2) -0.002(2) 0.005(2)
C7 0.028(3) 0.019(3) 0.013(3) -0.003(2) 0.003(2) 0.010(2)
C8 0.018(3) 0.017(3) 0.015(3) -0.003(2) 0.002(2) 0.003(2)
C16 0.050(5) 0.102(8) 0.021(4) 0.001(4) 0.004(4) 0.051(6)
C17 0.026(3) 0.019(3) 0.021(3) -0.002(2) 0.000(2) 0.008(2)
C18 0.030(3) 0.018(3) 0.023(3) -0.007(2) 0.000(3) 0.004(2)
C19 0.028(3) 0.029(3) 0.019(3) 0.002(2) 0.004(2) 0.011(3)
C20 0.048(4) 0.018(3) 0.030(3) 0.002(3) 0.015(3) 0.007(3)
C21 0.034(3) 0.013(3) 0.025(3) -0.002(2) 0.006(3) 0.007(2)
O1W 0.027(2) 0.021(2) 0.019(2) -0.0007(16) 0.0045(17) 0.0092(18)

loop_
_atom_type_symbol
_atom_type_description
_atom_type_scat_dispersion_real
_atom_type_scat_dispersion_imag
_atom_type_scat_source
C C 0.0033 0.0016 'International Tables Vol C Tables 4.2.6.8 and 6.1.1.4'
H H 0.0000 0.0000 'International Tables Vol C Tables 4.2.6.8 and 6.1.1.4'
N N 0.0061 0.0033 'International Tables Vol C Tables 4.2.6.8 and 6.1.1.4'
O O 0.0106 0.0060 'International Tables Vol C Tables 4.2.6.8 and 6.1.1.4'
Co Co 0.3494 0.9721 'International Tables Vol C Tables 4.2.6.8 and 6.1.1.4'

loop_
_geom_angle_atom_site_label_1
_geom_angle_atom_site_label_2
_geom_angle_atom_site_label_3
_geom_angle
_geom_angle_site_symmetry_1
_geom_angle_site_symmetry_3
O1 Co1 O4 164.42(15) . 1_445
O1 Co1 O1W 88.00(16) . .
O4 Co1 O1W 93.50(16) 1_445 .
O1 Co1 O2 103.11(16) . 2_655
O4 Co1 O2 92.36(16) 1_445 2_655
O1W Co1 O2 91.58(14) . 2_655
O1 Co1 N1 85.54(16) . .
O4 Co1 N1 93.79(17) 1_445 .
O1W Co1 N1 172.43(17) . .
O2 Co1 N1 86.06(16) 2_655 .
O1 Co1 O4 86.93(15) . 2_665
O4 Co1 O4 77.59(16) 1_445 2_665
O1W Co1 O4 89.34(15) . 2_665
O2 Co1 O4 169.95(15) 2_655 2_665
N1 Co1 O4 94.24(16) . 2_665
C1 O1 Co1 136.4(3) . .
C1 O2 Co1 124.2(3) . 2_655
C5 O4 Co1 125.5(3) . 1_665
C5 O4 Co1 129.1(3) . 2_665
Co1 O4 Co1 102.41(16) 1_665 2_665
C9B O7 C9A 104.6(14) . .
C9B O7 C7 127.2(13) . .
C9A O7 C7 123.1(6) . .
C21 N1 C17 117.5(5) . .
C21 N1 Co1 123.9(4) . .
C17 N1 Co1 118.5(4) . .
N2 N2 C19 114.2(6) 2_556 .
O1 C1 O2 124.4(5) . .
O1 C1 C2 116.3(5) . .
O2 C1 C2 119.4(5) . .
C3 C2 C8 119.4(5) . .
C3 C2 C1 122.3(5) . .
C8 C2 C1 118.3(5) . .
C4 C3 C2 120.1(5) . .
C3 C4 C6 119.9(5) . .
C3 C4 C5 120.0(5) . .
C6 C4 C5 120.1(5) . .
O3 C5 O4 123.7(5) . .
O3 C5 C4 119.6(5) . .
O4 C5 C4 116.7(4) . .
C7 C6 C4 120.1(5) . .
C6 C7 O7 120.1(5) . .
C6 C7 C8 120.2(5) . .
O7 C7 C8 119.7(5) . .
C7 C8 C2 120.3(5) . .
O7 C9A C10A 111.2(9) . .
O7 C9B C10B 118(2) . .
C11A C10A C15A 124.5(12) . .
C11A C10A C9A 115.2(11) . .
C15A C10A C9A 120.1(10) . .
C9B C10B C15B 125.9(12) . .
C9B C10B C11B 124.4(13) . .
C15B C10B C11B 107.3(6) . .
C10A C11A C12A 119.7(12) . .
C12B C11B C10B 123.6(12) . .
C11A C12A C13A 120.3(12) . .
C11B C12B C13B 120.6(7) . .
C14A C13A C12A 115.6(10) . .
C14A C13A C16 120.1(10) . .
C12A C13A C16 124.2(10) . .
C14B C13B C12B 117.11(3) . .
C14B C13B C16 134.0(4) . .
C12B C13B C16 108.9(4) . .
C13A C14A C15A 126.3(11) . .
C13B C14B C15B 123.09(2) . .
C10A C15A C14A 111.8(11) . .
C14B C15B C10B 127.010(15) . .
O6 C16 O5 122.4(6) . .
O6 C16 C13B 105.8(8) . .
O5 C16 C13B 131.8(8) . .
O6 C16 C13A 134.6(9) . .
O5 C16 C13A 102.8(9) . .
C13B C16 C13A 29.6(4) . .
N1 C17 C18 122.6(5) . .
C19 C18 C17 118.8(5) . .
C18 C19 C20 118.9(5) . .
C18 C19 N2 124.0(5) . .
C20 C19 N2 117.1(5) . .
C21 C20 C19 118.5(6) . .
N1 C21 C20 123.6(5) . .

loop_
_geom_bond_atom_site_label_1
_geom_bond_atom_site_label_2
_geom_bond_distance
_geom_bond_site_symmetry_2
Co1 O1 2.045(4) .
Co1 O4 2.070(4) 1_445
Co1 O1W 2.111(4) .
Co1 O2 2.115(4) 2_655
Co1 N1 2.153(5) .
Co1 O4 2.182(4) 2_665
O1 C1 1.259(6) .
O2 C1 1.270(6) .
O2 Co1 2.115(4) 2_655
O3 C5 1.232(6) .
O4 C5 1.306(6) .
O4 Co1 2.070(4) 1_665
O4 Co1 2.182(4) 2_665
O5 C16 1.325(11) .
O6 C16 1.193(11) .
O7 C9B 1.28(3) .
O7 C9A 1.345(11) .
O7 C7 1.375(6) .
N1 C21 1.332(7) .
N1 C17 1.354(7) .
N2 N2 1.229(10) 2_556
N2 C19 1.426(8) .
C1 C2 1.495(7) .
C2 C3 1.394(8) .
C2 C8 1.399(7) .
C3 C4 1.391(7) .
C4 C6 1.400(7) .
C4 C5 1.500(7) .
C6 C7 1.375(8) .
C7 C8 1.390(8) .
C9A C10A 1.497(13) .
C9B C10B 1.37(3) .
C10A C11A 1.377(14) .
C10A C15A 1.383(13) .
C10B C15B 1.4221(5) .
C10B C11B 1.536(16) .
C11A C12A 1.381(13) .
C11B C12B 1.366(17) .
C12A C13A 1.462(13) .
C12B C13B 1.4647(6) .
C13A C14A 1.333(13) .
C13A C16 1.501(11) .
C13B C14B 1.3037(4) .
C13B C16 1.494(7) .
C14A C15A 1.478(13) .
C14B C15B 1.3956(5) .
C17 C18 1.398(8) .
C18 C19 1.378(9) .
C19 C20 1.393(8) .
C20 C21 1.388(9) .

loop_
_geom_torsion_atom_site_label_1
_geom_torsion_atom_site_label_2
_geom_torsion_atom_site_label_3
_geom_torsion_atom_site_label_4
_geom_torsion
_geom_torsion_site_symmetry_1
O4 Co1 O1 C1 -106.8(7) 1_445
O1W Co1 O1 C1 -11.0(5) .
O2 Co1 O1 C1 80.2(5) 2_655
N1 Co1 O1 C1 165.1(5) .
O4 Co1 O1 C1 -100.4(5) 2_665
O1 Co1 N1 C21 -141.0(5) .
O4 Co1 N1 C21 54.6(5) 1_445
O1W Co1 N1 C21 -109.6(12) .
O2 Co1 N1 C21 -37.5(5) 2_655
O4 Co1 N1 C21 132.4(5) 2_665
O1 Co1 N1 C17 43.2(4) .
O4 Co1 N1 C17 -121.2(4) 1_445
O1W Co1 N1 C17 74.7(13) .
O2 Co1 N1 C17 146.7(4) 2_655
O4 Co1 N1 C17 -43.4(4) 2_665
Co1 O1 C1 O2 -29.7(8) .
Co1 O1 C1 C2 149.4(4) .
Co1 O2 C1 O1 -57.4(7) 2_655
Co1 O2 C1 C2 123.5(4) 2_655
O1 C1 C2 C3 -161.9(5) .
O2 C1 C2 C3 17.2(8) .
O1 C1 C2 C8 16.5(7) .
O2 C1 C2 C8 -164.4(5) .
C8 C2 C3 C4 -1.6(8) .
C1 C2 C3 C4 176.8(5) .
C2 C3 C4 C6 1.3(8) .
C2 C3 C4 C5 -177.5(5) .
Co1 O4 C5 O3 -63.1(7) 1_665
Co1 O4 C5 O3 93.6(6) 2_665
Co1 O4 C5 C4 117.9(4) 1_665
Co1 O4 C5 C4 -85.4(5) 2_665
C3 C4 C5 O3 -2.5(8) .
C6 C4 C5 O3 178.7(5) .
C3 C4 C5 O4 176.5(5) .
C6 C4 C5 O4 -2.3(7) .
C3 C4 C6 C7 0.1(8) .
C5 C4 C6 C7 179.0(5) .
C4 C6 C7 O7 179.1(5) .
C4 C6 C7 C8 -1.3(9) .
C9B O7 C7 C6 13.6(19) .
C9A O7 C7 C6 164.2(8) .
C9B O7 C7 C8 -166.0(17) .
C9A O7 C7 C8 -15.4(10) .
C6 C7 C8 C2 1.0(9) .
O7 C7 C8 C2 -179.4(5) .
C3 C2 C8 C7 0.5(8) .
C1 C2 C8 C7 -178.0(5) .
C9B O7 C9A C10A -24.2(17) .
C7 O7 C9A C10A 179.7(8) .
C9A O7 C9B C10B 21(3) .
C7 O7 C9B C10B 176.3(12) .
O7 C9A C10A C11A 173.8(11) .
O7 C9A C10A C15A -0.9(17) .
O7 C9B C10B C15B 157.8(14) .
O7 C9B C10B C11B -2(3) .
C15A C10A C11A C12A -10(2) .
C9A C10A C11A C12A 175.4(12) .
C9B C10B C11B C12B 176.2(17) .
C15B C10B C11B C12B 13.1(14) .
C10A C11A C12A C13A 5(2) .
C10B C11B C12B C13B -9.4(15) .
C11A C12A C13A C14A -5.8(19) .
C11A C12A C13A C16 178.3(11) .
C11B C12B C13B C14B 2.5(8) .
C11B C12B C13B C16 -178.5(8) .
C12A C13A C14A C15A 10.9(19) .
C16 C13A C14A C15A -173.0(11) .
C12B C13B C14B C15B -1.1 .
C16 C13B C14B C15B -179.8(4) .
C11A C10A C15A C14A 13.4(19) .
C9A C10A C15A C14A -172.4(11) .
C13A C14A C15A C10A -14.4(18) .
C13B C14B C15B C10B 7.399(5) .
C9B C10B C15B C14B -175.0(15) .
C11B C10B C15B C14B -12.2(6) .
C14B C13B C16 O6 -16.2(8) .
C12B C13B C16 O6 165.1(5) .
C14B C13B C16 O5 161.1(6) .
C12B C13B C16 O5 -17.7(8) .
C14B C13B C16 C13A 174.6(9) .
C12B C13B C16 C13A -4.1(9) .
C14A C13A C16 O6 5.3(18) .
C12A C13A C16 O6 -179.0(11) .
C14A C13A C16 O5 -170.4(10) .
C12A C13A C16 O5 5.3(14) .
C14A C13A C16 C13B 19.9(7) .
C12A C13A C16 C13B -164.4(18) .
C21 N1 C17 C18 -2.5(9) .
Co1 N1 C17 C18 173.5(4) .
N1 C17 C18 C19 0.5(9) .
C17 C18 C19 C20 0.9(9) .
C17 C18 C19 N2 -177.6(6) .
N2 N2 C19 C18 6.8(11) 2_556
N2 N2 C19 C20 -171.7(8) 2_556
C18 C19 C20 C21 -0.3(10) .
N2 C19 C20 C21 178.3(6) .
C17 N1 C21 C20 3.2(9) .
Co1 N1 C21 C20 -172.6(5) .
C19 C20 C21 N1 -1.8(10) .
